data_1567823
loop_
_publ_author_name
'Rit, Arnab'
'Illam, Praseetha Mathoor'
'Tiwari, Chandra Shekhar'

_publ_section_title
;
 Towards New Coordination Modes of 1,2,3-Triazolylidene: Controlled by the
 Nature of 1st Metalation in a Heteroditopic Bis-NHC Ligand
;
_journal_name_full 'Chemical Science'
_journal_paper_doi 10.1039/D2SC05024B
_journal_year 2022
_chemical_formula_sum 'C25 H27 Br4 N7 Pd2'
_chemical_formula_weight 957.97
_space_group_crystal_system monoclinic
_space_group_IT_number 14
_space_group_name_Hall '-P 2yn'
_space_group_name_H-M_alt 'P 1 21/n 1'
_atom_sites_solution_hydrogens geom
_audit_creation_method SHELXL-2014/7
_audit_update_record
;
2022-05-31 deposited with the CCDC.	2022-10-21 downloaded from the CCDC.
;
_cell_angle_alpha 90
_cell_angle_beta 103.8322(9)
_cell_angle_gamma 90
_cell_formula_units_Z 4
_cell_length_a 13.8366(3)
_cell_length_b 12.6469(3)
_cell_length_c 17.6415(4)
_cell_measurement_reflns_used 8163
_cell_measurement_temperature 296(2)
_cell_measurement_theta_max 27.06
_cell_measurement_theta_min 2.87
_cell_volume 2997.56(12)
_computing_cell_refinement 'Bruker SAINT'
_computing_data_collection 'Bruker APEX2'
_computing_data_reduction 'Bruker SAINT'
_computing_molecular_graphics 'Bruker SHELXTL'
_computing_publication_material 'Bruker SHELXTL'
_computing_structure_refinement 'SHELXL-2014/7 (Sheldrick, 2014)'
_computing_structure_solution 'SHELXS-97 (Sheldrick 2008)'
_diffrn_ambient_temperature 296(2)
_diffrn_measured_fraction_theta_full 0.999
_diffrn_measured_fraction_theta_max 0.999
_diffrn_measurement_device_type 'Bruker APEX-II CCD'
_diffrn_measurement_method '\f and \w scans'
_diffrn_radiation_type MoK\a
_diffrn_radiation_wavelength 0.71073
_diffrn_reflns_av_R_equivalents 0.0358
_diffrn_reflns_av_unetI/netI 0.0352
_diffrn_reflns_Laue_measured_fraction_full 0.999
_diffrn_reflns_Laue_measured_fraction_max 0.999
_diffrn_reflns_limit_h_max 16
_diffrn_reflns_limit_h_min -16
_diffrn_reflns_limit_k_max 15
_diffrn_reflns_limit_k_min -12
_diffrn_reflns_limit_l_max 19
_diffrn_reflns_limit_l_min -20
_diffrn_reflns_number 23937
_diffrn_reflns_point_group_measured_fraction_full 0.999
_diffrn_reflns_point_group_measured_fraction_max 0.999
_diffrn_reflns_theta_full 24.993
_diffrn_reflns_theta_max 24.993
_diffrn_reflns_theta_min 1.688
_exptl_absorpt_coefficient_mu 6.560
_exptl_absorpt_correction_T_max 0.420
_exptl_absorpt_correction_T_min 0.291
_exptl_absorpt_correction_type multi-scan
_exptl_absorpt_process_details 'SADABS V2014/5(Bruker AXS.Inc)'
_exptl_crystal_colour yellow
_exptl_crystal_density_diffrn 2.123
_exptl_crystal_description Rectangular
_exptl_crystal_F_000 1832
_exptl_crystal_size_max 0.250
_exptl_crystal_size_mid 0.220
_exptl_crystal_size_min 0.160
_refine_diff_density_max 2.337
_refine_diff_density_min -1.723
_refine_diff_density_rms 0.122
_refine_ls_extinction_method none
_refine_ls_goodness_of_fit_ref 1.055
_refine_ls_hydrogen_treatment constr
_refine_ls_matrix_type full
_refine_ls_number_parameters 345
_refine_ls_number_reflns 5266
_refine_ls_number_restraints 0
_refine_ls_restrained_S_all 1.055
_refine_ls_R_factor_all 0.0457
_refine_ls_R_factor_gt 0.0332
_refine_ls_shift/su_max 0.000
_refine_ls_shift/su_mean 0.000
_refine_ls_structure_factor_coef Fsqd
_refine_ls_weighting_details 'w=1/[\s^2^(Fo^2^)+(0.0353P)^2^+9.6199P] where P=(Fo^2^+2Fc^2^)/3'
_refine_ls_weighting_scheme calc
_refine_ls_wR_factor_gt 0.0782
_refine_ls_wR_factor_ref 0.0831
_reflns_Friedel_coverage 0.000
_reflns_number_gt 4335
_reflns_number_total 5266
_reflns_threshold_expression 'I > 2\s(I)'
_cod_data_source_file d2sc05024b2.cif
_cod_data_source_block 66
_cod_original_sg_symbol_H-M 'P 21/n'
_cod_database_code 1567823
_shelx_shelxl_version_number 2014/7
_shelx_space_group_comment
; 
The symmetry employed for this shelxl refinement is uniquely defined 
by the following loop, which should always be used as a source of 
symmetry information in preference to the above space-group names. 
They are only intended as comments. 
;
_shelx_estimated_absorpt_t_min 0.291
_shelx_estimated_absorpt_t_max 0.420

loop_
_space_group_symop_operation_xyz
'x, y, z'
'-x+1/2, y+1/2, -z+1/2'
'-x, -y, -z'
'x-1/2, -y-1/2, z-1/2'

loop_
_atom_site_label
_atom_site_type_symbol
_atom_site_fract_x
_atom_site_fract_y
_atom_site_fract_z
_atom_site_U_iso_or_equiv
_atom_site_adp_type
_atom_site_occupancy
_atom_site_site_symmetry_order
_atom_site_calc_flag
_atom_site_refinement_flags_posn
_atom_site_refinement_flags_adp
_atom_site_refinement_flags_occupancy
_atom_site_disorder_assembly
_atom_site_disorder_group
Br1 Br -0.17166(5) 0.15962(5) 0.11480(5) 0.0490(2) Uani 1 1 d . . . . .
Br2 Br 0.17367(4) 0.21373(5) 0.24465(4) 0.03359(15) Uani 1 1 d . . . . .
Br3 Br 0.21776(4) 0.19422(5) -0.14944(3) 0.03190(15) Uani 1 1 d . . . . .
Br4 Br 0.40992(5) 0.32907(5) 0.09796(4) 0.03955(17) Uani 1 1 d . . . . .
C1 C -0.0786(4) 0.6280(5) 0.3253(3) 0.0330(13) Uani 1 1 d . . . . .
H1A H -0.0314 0.5882 0.3634 0.050 Uiso 1 1 calc R U . . .
H1B H -0.1167 0.6725 0.3513 0.050 Uiso 1 1 calc R U . . .
H1C H -0.0438 0.6708 0.2955 0.050 Uiso 1 1 calc R U . . .
C2 C -0.1466(4) 0.5539(4) 0.2721(3) 0.0233(12) Uani 1 1 d . . . . .
H2A H -0.1869 0.5162 0.3012 0.028 Uiso 1 1 calc R U . . .
H2B H -0.1909 0.5939 0.2312 0.028 Uiso 1 1 calc R U . . .
C3 C -0.0905(4) 0.3714(4) 0.2417(3) 0.0198(11) Uani 1 1 d . . . . .
H3 H -0.1257 0.3315 0.2704 0.024 Uiso 1 1 calc R U . . .
C4 C -0.0303(4) 0.3325(4) 0.1971(3) 0.0192(11) Uani 1 1 d . . . . .
C5 C 0.0664(3) 0.4351(4) 0.1157(3) 0.0153(10) Uani 1 1 d . . . . .
C6 C 0.0537(3) 0.3718(4) 0.0509(3) 0.0191(11) Uani 1 1 d . . . . .
H6 H 0.0053 0.3192 0.0420 0.023 Uiso 1 1 calc R U . . .
C7 C 0.1128(3) 0.3862(4) -0.0011(3) 0.0194(11) Uani 1 1 d . . . . .
H7 H 0.1047 0.3438 -0.0453 0.023 Uiso 1 1 calc R U . . .
C8 C 0.1843(3) 0.4650(4) 0.0138(3) 0.0171(10) Uani 1 1 d . . . . .
C9 C 0.1970(3) 0.5289(4) 0.0785(3) 0.0194(11) Uani 1 1 d . . . . .
H9 H 0.2452 0.5816 0.0873 0.023 Uiso 1 1 calc R U . . .
C10 C 0.1376(4) 0.5139(4) 0.1303(3) 0.0203(11) Uani 1 1 d . . . . .
H10 H 0.1455 0.5563 0.1745 0.024 Uiso 1 1 calc R U . . .
C11 C 0.3030(3) 0.4033(4) -0.0614(3) 0.0204(11) Uani 1 1 d . . . . .
C12 C 0.3298(4) 0.5576(4) -0.1145(3) 0.0270(12) Uani 1 1 d . . . . .
H12 H 0.3551 0.6071 -0.1436 0.032 Uiso 1 1 calc R U . . .
C13 C 0.2643(4) 0.5768(4) -0.0713(3) 0.0233(11) Uani 1 1 d . . . . .
H13 H 0.2358 0.6416 -0.0642 0.028 Uiso 1 1 calc R U . . .
C14 C 0.4234(4) 0.3993(5) -0.1467(3) 0.0328(14) Uani 1 1 d . . . . .
H14A H 0.4340 0.4444 -0.1884 0.039 Uiso 1 1 calc R U . . .
H14B H 0.3944 0.3336 -0.1700 0.039 Uiso 1 1 calc R U . . .
C15 C 0.5213(4) 0.3763(5) -0.0920(4) 0.0395(15) Uani 1 1 d . . . . .
H15A H 0.5513 0.4412 -0.0700 0.059 Uiso 1 1 calc R U . . .
H15B H 0.5641 0.3420 -0.1199 0.059 Uiso 1 1 calc R U . . .
H15C H 0.5113 0.3308 -0.0509 0.059 Uiso 1 1 calc R U . . .
C16 C -0.0121(6) -0.0222(6) 0.0916(4) 0.060(2) Uani 1 1 d . . . . .
H16 H -0.0539 0.0176 0.0529 0.072 Uiso 1 1 calc R U . . .
C17 C 0.0062(7) -0.1274(6) 0.0758(5) 0.077(3) Uani 1 1 d . . . . .
H17 H -0.0200 -0.1565 0.0268 0.093 Uiso 1 1 calc R U . . .
C18 C 0.0628(6) -0.1859(6) 0.1336(5) 0.057(2) Uani 1 1 d . . . . .
H18 H 0.0786 -0.2553 0.1240 0.069 Uiso 1 1 calc R U . . .
C19 C 0.0954(5) -0.1450(5) 0.2029(5) 0.0482(18) Uani 1 1 d . . . . .
H19 H 0.1305 -0.1864 0.2439 0.058 Uiso 1 1 calc R U . . .
C20 C 0.0771(4) -0.0390(5) 0.2149(4) 0.0383(15) Uani 1 1 d . . . . .
H20 H 0.1010 -0.0110 0.2646 0.046 Uiso 1 1 calc R U . . .
C21 C 0.2933(4) 0.0889(5) 0.0910(3) 0.0362(14) Uani 1 1 d . . . . .
H21 H 0.2644 0.1444 0.1124 0.043 Uiso 1 1 calc R U . . .
C22 C 0.3042(5) -0.0085(5) 0.1283(4) 0.0463(17) Uani 1 1 d . . . . .
H22 H 0.2820 -0.0183 0.1736 0.056 Uiso 1 1 calc R U . . .
C23 C 0.3478(5) -0.0899(5) 0.0977(4) 0.0412(15) Uani 1 1 d . . . . .
H23 H 0.3564 -0.1556 0.1221 0.049 Uiso 1 1 calc R U . . .
C24 C 0.3785(4) -0.0729(5) 0.0305(3) 0.0346(14) Uani 1 1 d . . . . .
H24 H 0.4088 -0.1268 0.0087 0.041 Uiso 1 1 calc R U . . .
C25 C 0.3640(4) 0.0252(4) -0.0042(3) 0.0289(13) Uani 1 1 d . . . . .
H25 H 0.3836 0.0357 -0.0505 0.035 Uiso 1 1 calc R U . . .
N1 N -0.0899(3) 0.4774(3) 0.2367(2) 0.0193(9) Uani 1 1 d . . . . .
N2 N -0.0338(3) 0.5119(3) 0.1915(2) 0.0206(9) Uani 1 1 d . . . . .
N3 N 0.0023(3) 0.4225(3) 0.1684(2) 0.0177(9) Uani 1 1 d . . . . .
N4 N 0.2476(3) 0.4804(3) -0.0392(2) 0.0179(9) Uani 1 1 d . . . . .
N5 N 0.3530(3) 0.4511(3) -0.1081(2) 0.0215(10) Uani 1 1 d . . . . .
N6 N 0.0284(3) 0.0233(4) 0.1602(3) 0.0305(11) Uani 1 1 d . . . . .
N7 N 0.3233(3) 0.1053(3) 0.0255(2) 0.0250(10) Uani 1 1 d . . . . .
Pd1 Pd 0.00139(3) 0.18398(3) 0.17815(2) 0.01938(11) Uani 1 1 d . . . . .
Pd2 Pd 0.31274(3) 0.25730(3) -0.02303(2) 0.02028(11) Uani 1 1 d . . . . .

loop_
_atom_site_aniso_label
_atom_site_aniso_U_11
_atom_site_aniso_U_22
_atom_site_aniso_U_33
_atom_site_aniso_U_23
_atom_site_aniso_U_13
_atom_site_aniso_U_12
Br1 0.0336(4) 0.0280(4) 0.0777(5) -0.0041(3) -0.0021(3) -0.0044(3)
Br2 0.0256(3) 0.0327(3) 0.0421(3) -0.0043(3) 0.0074(2) 0.0030(2)
Br3 0.0348(3) 0.0286(3) 0.0335(3) -0.0019(3) 0.0107(2) 0.0018(2)
Br4 0.0423(4) 0.0318(4) 0.0387(4) 0.0046(3) -0.0016(3) -0.0004(3)
C1 0.036(3) 0.029(3) 0.038(3) -0.010(3) 0.015(3) -0.002(3)
C2 0.027(3) 0.017(3) 0.030(3) -0.001(2) 0.012(2) 0.006(2)
C3 0.022(3) 0.015(3) 0.024(3) 0.002(2) 0.010(2) -0.003(2)
C4 0.019(2) 0.015(3) 0.024(3) 0.000(2) 0.005(2) -0.002(2)
C5 0.016(2) 0.013(2) 0.017(2) 0.004(2) 0.0030(19) 0.0044(19)
C6 0.017(2) 0.014(3) 0.027(3) -0.001(2) 0.006(2) -0.003(2)
C7 0.021(3) 0.015(3) 0.022(3) -0.004(2) 0.005(2) 0.003(2)
C8 0.017(2) 0.011(2) 0.025(3) 0.003(2) 0.009(2) 0.0052(19)
C9 0.016(2) 0.013(3) 0.030(3) -0.001(2) 0.006(2) -0.003(2)
C10 0.023(3) 0.017(3) 0.022(3) -0.002(2) 0.007(2) -0.001(2)
C11 0.019(3) 0.020(3) 0.021(3) 0.002(2) 0.003(2) -0.002(2)
C12 0.027(3) 0.027(3) 0.027(3) 0.008(2) 0.006(2) -0.010(2)
C13 0.025(3) 0.016(3) 0.029(3) 0.003(2) 0.007(2) 0.000(2)
C14 0.033(3) 0.039(4) 0.035(3) -0.009(3) 0.024(3) -0.009(3)
C15 0.037(3) 0.037(4) 0.052(4) 0.000(3) 0.026(3) 0.008(3)
C16 0.087(6) 0.033(4) 0.055(5) -0.002(4) 0.008(4) 0.009(4)
C17 0.121(8) 0.038(5) 0.069(6) -0.016(4) 0.015(5) 0.006(5)
C18 0.074(5) 0.025(4) 0.070(5) -0.005(4) 0.012(4) 0.012(4)
C19 0.049(4) 0.033(4) 0.069(5) 0.013(4) 0.027(4) 0.014(3)
C20 0.038(3) 0.032(4) 0.049(4) 0.006(3) 0.018(3) 0.008(3)
C21 0.043(3) 0.031(3) 0.042(4) -0.002(3) 0.026(3) -0.001(3)
C22 0.064(4) 0.040(4) 0.041(4) 0.012(3) 0.024(3) -0.010(3)
C23 0.053(4) 0.025(3) 0.044(4) 0.011(3) 0.006(3) -0.005(3)
C24 0.044(4) 0.023(3) 0.033(3) 0.004(3) 0.002(3) 0.004(3)
C25 0.033(3) 0.026(3) 0.026(3) 0.000(3) 0.004(2) 0.001(2)
N1 0.021(2) 0.015(2) 0.023(2) -0.0001(18) 0.0079(18) 0.0014(17)
N2 0.025(2) 0.014(2) 0.026(2) 0.0010(19) 0.0136(19) 0.0004(18)
N3 0.018(2) 0.016(2) 0.021(2) -0.0021(18) 0.0095(17) 0.0019(17)
N4 0.017(2) 0.015(2) 0.023(2) 0.0026(18) 0.0079(17) -0.0008(17)
N5 0.020(2) 0.024(2) 0.022(2) 0.0017(19) 0.0079(18) -0.0022(18)
N6 0.039(3) 0.019(3) 0.034(3) -0.002(2) 0.010(2) 0.002(2)
N7 0.029(2) 0.020(2) 0.027(2) 0.002(2) 0.0097(19) -0.0012(19)
Pd1 0.0226(2) 0.0120(2) 0.0252(2) 0.00052(16) 0.00874(16) 0.00097(15)
Pd2 0.0218(2) 0.0160(2) 0.0258(2) 0.00247(17) 0.01116(16) 0.00259(16)

loop_
_atom_type_symbol
_atom_type_description
_atom_type_scat_dispersion_real
_atom_type_scat_dispersion_imag
_atom_type_scat_source
C C 0.0033 0.0016 'International Tables Vol C Tables 4.2.6.8 and 6.1.1.4'
H H 0.0000 0.0000 'International Tables Vol C Tables 4.2.6.8 and 6.1.1.4'
N N 0.0061 0.0033 'International Tables Vol C Tables 4.2.6.8 and 6.1.1.4'
Br Br -0.2901 2.4595 'International Tables Vol C Tables 4.2.6.8 and 6.1.1.4'
Pd Pd -0.9988 1.0072 'International Tables Vol C Tables 4.2.6.8 and 6.1.1.4'

loop_
_geom_angle_atom_site_label_1
_geom_angle_atom_site_label_2
_geom_angle_atom_site_label_3
_geom_angle
_geom_angle_site_symmetry_1
_geom_angle_site_symmetry_3
_geom_angle_publ_flag
C2 C1 H1A 109.5 . . ?
C2 C1 H1B 109.5 . . ?
H1A C1 H1B 109.5 . . ?
C2 C1 H1C 109.5 . . ?
H1A C1 H1C 109.5 . . ?
H1B C1 H1C 109.5 . . ?
N1 C2 C1 111.1(4) . . ?
N1 C2 H2A 109.4 . . ?
C1 C2 H2A 109.4 . . ?
N1 C2 H2B 109.4 . . ?
C1 C2 H2B 109.4 . . ?
H2A C2 H2B 108.0 . . ?
N1 C3 C4 107.9(4) . . ?
N1 C3 H3 126.0 . . ?
C4 C3 H3 126.0 . . ?
N3 C4 C3 102.4(4) . . ?
N3 C4 Pd1 128.6(4) . . ?
C3 C4 Pd1 129.1(4) . . ?
C6 C5 C10 121.3(4) . . ?
C6 C5 N3 119.9(4) . . ?
C10 C5 N3 118.8(4) . . ?
C5 C6 C7 119.9(4) . . ?
C5 C6 H6 120.0 . . ?
C7 C6 H6 120.0 . . ?
C6 C7 C8 118.7(5) . . ?
C6 C7 H7 120.7 . . ?
C8 C7 H7 120.7 . . ?
C9 C8 C7 121.6(4) . . ?
C9 C8 N4 118.9(4) . . ?
C7 C8 N4 119.5(4) . . ?
C8 C9 C10 119.4(5) . . ?
C8 C9 H9 120.3 . . ?
C10 C9 H9 120.3 . . ?
C9 C10 C5 119.1(5) . . ?
C9 C10 H10 120.5 . . ?
C5 C10 H10 120.5 . . ?
N5 C11 N4 105.3(4) . . ?
N5 C11 Pd2 129.4(4) . . ?
N4 C11 Pd2 125.1(3) . . ?
C13 C12 N5 107.9(5) . . ?
C13 C12 H12 126.1 . . ?
N5 C12 H12 126.1 . . ?
C12 C13 N4 105.9(5) . . ?
C12 C13 H13 127.0 . . ?
N4 C13 H13 127.0 . . ?
N5 C14 C15 112.8(5) . . ?
N5 C14 H14A 109.0 . . ?
C15 C14 H14A 109.0 . . ?
N5 C14 H14B 109.0 . . ?
C15 C14 H14B 109.0 . . ?
H14A C14 H14B 107.8 . . ?
C14 C15 H15A 109.5 . . ?
C14 C15 H15B 109.5 . . ?
H15A C15 H15B 109.5 . . ?
C14 C15 H15C 109.5 . . ?
H15A C15 H15C 109.5 . . ?
H15B C15 H15C 109.5 . . ?
N6 C16 C17 122.3(7) . . ?
N6 C16 H16 118.8 . . ?
C17 C16 H16 118.8 . . ?
C18 C17 C16 118.3(8) . . ?
C18 C17 H17 120.9 . . ?
C16 C17 H17 120.9 . . ?
C19 C18 C17 119.9(7) . . ?
C19 C18 H18 120.0 . . ?
C17 C18 H18 120.0 . . ?
C18 C19 C20 119.3(7) . . ?
C18 C19 H19 120.3 . . ?
C20 C19 H19 120.3 . . ?
N6 C20 C19 123.5(6) . . ?
N6 C20 H20 118.2 . . ?
C19 C20 H20 118.2 . . ?
N7 C21 C22 121.8(6) . . ?
N7 C21 H21 119.1 . . ?
C22 C21 H21 119.1 . . ?
C23 C22 C21 119.4(6) . . ?
C23 C22 H22 120.3 . . ?
C21 C22 H22 120.3 . . ?
C24 C23 C22 118.7(6) . . ?
C24 C23 H23 120.6 . . ?
C22 C23 H23 120.6 . . ?
C23 C24 C25 119.0(6) . . ?
C23 C24 H24 120.5 . . ?
C25 C24 H24 120.5 . . ?
N7 C25 C24 122.9(5) . . ?
N7 C25 H25 118.6 . . ?
C24 C25 H25 118.6 . . ?
N2 N1 C3 112.6(4) . . ?
N2 N1 C2 119.3(4) . . ?
C3 N1 C2 128.0(4) . . ?
N1 N2 N3 102.8(4) . . ?
N2 N3 C4 114.2(4) . . ?
N2 N3 C5 115.8(4) . . ?
C4 N3 C5 129.9(4) . . ?
C11 N4 C13 110.7(4) . . ?
C11 N4 C8 124.4(4) . . ?
C13 N4 C8 124.8(4) . . ?
C11 N5 C12 110.2(4) . . ?
C11 N5 C14 125.5(5) . . ?
C12 N5 C14 124.4(4) . . ?
C20 N6 C16 116.2(6) . . ?
C20 N6 Pd1 123.5(4) . . ?
C16 N6 Pd1 120.1(4) . . ?
C25 N7 C21 118.2(5) . . ?
C25 N7 Pd2 122.3(4) . . ?
C21 N7 Pd2 119.4(4) . . ?
C4 Pd1 N6 176.87(19) . . ?
C4 Pd1 Br1 87.93(14) . . ?
N6 Pd1 Br1 89.95(13) . . ?
C4 Pd1 Br2 90.17(14) . . ?
N6 Pd1 Br2 91.92(13) . . ?
Br1 Pd1 Br2 177.89(3) . . ?
C11 Pd2 N7 176.12(19) . . ?
C11 Pd2 Br4 85.93(14) . . ?
N7 Pd2 Br4 90.80(12) . . ?
C11 Pd2 Br3 90.84(14) . . ?
N7 Pd2 Br3 92.48(12) . . ?
Br4 Pd2 Br3 176.42(3) . . ?

loop_
_geom_bond_atom_site_label_1
_geom_bond_atom_site_label_2
_geom_bond_distance
_geom_bond_site_symmetry_2
_geom_bond_publ_flag
Br1 Pd1 2.4078(7) . ?
Br2 Pd1 2.4214(7) . ?
Br3 Pd2 2.4363(7) . ?
Br4 Pd2 2.4115(7) . ?
C1 C2 1.490(7) . ?
C1 H1A 0.9600 . ?
C1 H1B 0.9600 . ?
C1 H1C 0.9600 . ?
C2 N1 1.475(6) . ?
C2 H2A 0.9700 . ?
C2 H2B 0.9700 . ?
C3 N1 1.344(6) . ?
C3 C4 1.366(7) . ?
C3 H3 0.9300 . ?
C4 N3 1.366(6) . ?
C4 Pd1 1.975(5) . ?
C5 C6 1.373(7) . ?
C5 C10 1.382(7) . ?
C5 N3 1.439(6) . ?
C6 C7 1.379(7) . ?
C6 H6 0.9300 . ?
C7 C8 1.385(7) . ?
C7 H7 0.9300 . ?
C8 C9 1.375(7) . ?
C8 N4 1.439(6) . ?
C9 C10 1.381(7) . ?
C9 H9 0.9300 . ?
C10 H10 0.9300 . ?
C11 N5 1.341(6) . ?
C11 N4 1.355(6) . ?
C11 Pd2 1.960(5) . ?
C12 C13 1.339(7) . ?
C12 N5 1.383(7) . ?
C12 H12 0.9300 . ?
C13 N4 1.386(6) . ?
C13 H13 0.9300 . ?
C14 N5 1.468(6) . ?
C14 C15 1.492(8) . ?
C14 H14A 0.9700 . ?
C14 H14B 0.9700 . ?
C15 H15A 0.9600 . ?
C15 H15B 0.9600 . ?
C15 H15C 0.9600 . ?
C16 N6 1.337(8) . ?
C16 C17 1.394(10) . ?
C16 H16 0.9300 . ?
C17 C18 1.347(11) . ?
C17 H17 0.9300 . ?
C18 C19 1.306(10) . ?
C18 H18 0.9300 . ?
C19 C20 1.390(9) . ?
C19 H19 0.9300 . ?
C20 N6 1.302(7) . ?
C20 H20 0.9300 . ?
C21 N7 1.334(7) . ?
C21 C22 1.387(8) . ?
C21 H21 0.9300 . ?
C22 C23 1.368(9) . ?
C22 H22 0.9300 . ?
C23 C24 1.368(9) . ?
C23 H23 0.9300 . ?
C24 C25 1.377(8) . ?
C24 H24 0.9300 . ?
C25 N7 1.327(7) . ?
C25 H25 0.9300 . ?
N1 N2 1.313(5) . ?
N2 N3 1.339(5) . ?
N6 Pd1 2.103(5) . ?
N7 Pd2 2.095(4) . ?

loop_
_geom_torsion_atom_site_label_1
_geom_torsion_atom_site_label_2
_geom_torsion_atom_site_label_3
_geom_torsion_atom_site_label_4
_geom_torsion
_geom_torsion_site_symmetry_1
_geom_torsion_site_symmetry_2
_geom_torsion_site_symmetry_3
_geom_torsion_site_symmetry_4
_geom_torsion_publ_flag
N1 C3 C4 N3 0.1(5) . . . . ?
N1 C3 C4 Pd1 -179.6(4) . . . . ?
C10 C5 C6 C7 0.1(7) . . . . ?
N3 C5 C6 C7 177.8(4) . . . . ?
C5 C6 C7 C8 0.1(7) . . . . ?
C6 C7 C8 C9 -0.3(7) . . . . ?
C6 C7 C8 N4 179.2(4) . . . . ?
C7 C8 C9 C10 0.4(7) . . . . ?
N4 C8 C9 C10 -179.1(4) . . . . ?
C8 C9 C10 C5 -0.2(7) . . . . ?
C6 C5 C10 C9 0.0(7) . . . . ?
N3 C5 C10 C9 -177.7(4) . . . . ?
N5 C12 C13 N4 -0.5(6) . . . . ?
N6 C16 C17 C18 3.4(14) . . . . ?
C16 C17 C18 C19 2.8(14) . . . . ?
C17 C18 C19 C20 -4.5(12) . . . . ?
C18 C19 C20 N6 0.2(10) . . . . ?
N7 C21 C22 C23 0.8(10) . . . . ?
C21 C22 C23 C24 -0.7(10) . . . . ?
C22 C23 C24 C25 -0.4(9) . . . . ?
C23 C24 C25 N7 1.5(9) . . . . ?
C4 C3 N1 N2 0.3(6) . . . . ?
C4 C3 N1 C2 177.4(4) . . . . ?
C1 C2 N1 N2 -62.2(6) . . . . ?
C1 C2 N1 C3 120.8(6) . . . . ?
C3 N1 N2 N3 -0.6(5) . . . . ?
C2 N1 N2 N3 -177.9(4) . . . . ?
N1 N2 N3 C4 0.6(5) . . . . ?
N1 N2 N3 C5 178.8(4) . . . . ?
C3 C4 N3 N2 -0.5(5) . . . . ?
Pd1 C4 N3 N2 179.2(3) . . . . ?
C3 C4 N3 C5 -178.2(4) . . . . ?
Pd1 C4 N3 C5 1.4(7) . . . . ?
C6 C5 N3 N2 -134.5(5) . . . . ?
C10 C5 N3 N2 43.3(6) . . . . ?
C6 C5 N3 C4 43.3(7) . . . . ?
C10 C5 N3 C4 -139.0(5) . . . . ?
N5 C11 N4 C13 -0.9(5) . . . . ?
Pd2 C11 N4 C13 174.3(3) . . . . ?
N5 C11 N4 C8 -177.8(4) . . . . ?
Pd2 C11 N4 C8 -2.7(7) . . . . ?
C12 C13 N4 C11 0.9(6) . . . . ?
C12 C13 N4 C8 177.8(4) . . . . ?
C9 C8 N4 C11 125.6(5) . . . . ?
C7 C8 N4 C11 -53.9(6) . . . . ?
C9 C8 N4 C13 -50.9(7) . . . . ?
C7 C8 N4 C13 129.6(5) . . . . ?
N4 C11 N5 C12 0.6(5) . . . . ?
Pd2 C11 N5 C12 -174.3(4) . . . . ?
N4 C11 N5 C14 180.0(4) . . . . ?
Pd2 C11 N5 C14 5.1(7) . . . . ?
C13 C12 N5 C11 0.0(6) . . . . ?
C13 C12 N5 C14 -179.5(5) . . . . ?
C15 C14 N5 C11 -75.5(7) . . . . ?
C15 C14 N5 C12 103.8(6) . . . . ?
C19 C20 N6 C16 5.7(9) . . . . ?
C19 C20 N6 Pd1 -179.6(5) . . . . ?
C17 C16 N6 C20 -7.4(11) . . . . ?
C17 C16 N6 Pd1 177.8(7) . . . . ?
C24 C25 N7 C21 -1.5(8) . . . . ?
C24 C25 N7 Pd2 174.7(4) . . . . ?
C22 C21 N7 C25 0.3(9) . . . . ?
C22 C21 N7 Pd2 -176.0(5) . . . . ?
